data_2015872
loop_
_publ_author_name
'Pietsch, Markus'
'Nieger, Martin'
'G\"utschow, Michael'

_publ_section_title
;
 <i>N</i>-Benzyltetrahydropyrido-anellated thiophene derivatives: new
 anticholinesterases
;
_journal_coeditor_code SK3083
_journal_issue 3
_journal_name_full 'Acta Crystallographica Section C'
_journal_page_first o147
_journal_page_last o151
_journal_paper_doi 10.1107/S0108270107001461
_journal_volume 63
_journal_year 2007
_chemical_formula_iupac 'C23 H19 N3 O2 S2'
_chemical_formula_moiety 'C23 H19 N3 O2 S2'
_chemical_formula_sum 'C23 H19 N3 O2 S2'
_chemical_formula_weight 433.53
_chemical_name_systematic
;
N-(7-Benzyl-4-oxo-5,6,7,8-tetrahydro-4H-3,9-dithia-1,7-diazafluoren-
2-yl)benzamide
;
_space_group_IT_number 14
_symmetry_cell_setting monoclinic
_symmetry_space_group_name_Hall '-P 2ybc'
_symmetry_space_group_name_H-M 'P 1 21/c 1'
_atom_sites_solution_hydrogens geom
_atom_sites_solution_primary direct
_atom_sites_solution_secondary difmap
_audit_creation_method SHELXL-97
_cell_angle_alpha 90.00
_cell_angle_beta 106.0150(10)
_cell_angle_gamma 90.00
_cell_formula_units_Z 4
_cell_length_a 9.2927(2)
_cell_length_b 29.3299(6)
_cell_length_c 7.56450(10)
_cell_measurement_reflns_used 3743
_cell_measurement_temperature 123(2)
_cell_measurement_theta_max 27.5
_cell_measurement_theta_min 1
_cell_volume 1981.72(7)
_computing_cell_refinement 'DENZO-SMN (Otwinowski & Minor, 1997)'
_computing_data_collection 'COLLECT (Nonius, 1998)'
_computing_data_reduction DENZO-SMN
_computing_molecular_graphics 'SHELXTL (Sheldrick, 2001)'
_computing_publication_material
;
SHELXL97 (Sheldrick, 1997); calculation of dihedral angels between
planes and
mean deviation of atoms from the plane: DIAMOND 3.1d (Brandenburg,
2006)
;
_computing_structure_refinement 'SHELXL97 (Sheldrick, 1997)'
_computing_structure_solution 'SHELXS97 (Sheldrick, 1990)'
_diffrn_ambient_temperature 123(2)
_diffrn_measured_fraction_theta_full 0.993
_diffrn_measured_fraction_theta_max 0.969
_diffrn_measurement_device_type 'Nonius KappaCCD'
_diffrn_measurement_method 'rotation in phi and omega, 1 deg.'
_diffrn_radiation_monochromator graphite
_diffrn_radiation_source 'fine-focus sealed tube'
_diffrn_radiation_type MoK\a
_diffrn_radiation_wavelength 0.71073
_diffrn_reflns_av_R_equivalents 0.0270
_diffrn_reflns_av_sigmaI/netI 0.0352
_diffrn_reflns_limit_h_max 12
_diffrn_reflns_limit_h_min -11
_diffrn_reflns_limit_k_max 38
_diffrn_reflns_limit_k_min -34
_diffrn_reflns_limit_l_max 5
_diffrn_reflns_limit_l_min -9
_diffrn_reflns_number 11671
_diffrn_reflns_theta_full 25.00
_diffrn_reflns_theta_max 27.48
_diffrn_reflns_theta_min 3.09
_diffrn_standards_decay_% 0
_exptl_absorpt_coefficient_mu 0.296
_exptl_absorpt_correction_type none
_exptl_crystal_colour yellow
_exptl_crystal_density_diffrn 1.453
_exptl_crystal_density_method 'not measured'
_exptl_crystal_description plate
_exptl_crystal_F_000 904
_exptl_crystal_size_max 0.50
_exptl_crystal_size_mid 0.30
_exptl_crystal_size_min 0.20
_refine_diff_density_max 0.457
_refine_diff_density_min -0.373
_refine_ls_extinction_method none
_refine_ls_goodness_of_fit_ref 1.041
_refine_ls_hydrogen_treatment mixed
_refine_ls_matrix_type full
_refine_ls_number_parameters 274
_refine_ls_number_reflns 4398
_refine_ls_number_restraints 1
_refine_ls_restrained_S_all 1.041
_refine_ls_R_factor_all 0.0391
_refine_ls_R_factor_gt 0.0332
_refine_ls_shift/su_max 0.001
_refine_ls_shift/su_mean 0.000
_refine_ls_structure_factor_coef Fsqd
_refine_ls_weighting_details 'calc w=1/[\s^2^(Fo^2^)+(0.0449P)^2^+0.6981P] where P=(Fo^2^+2Fc^2^)/3'
_refine_ls_weighting_scheme calc
_refine_ls_wR_factor_gt 0.0873
_refine_ls_wR_factor_ref 0.0904
_reflns_number_gt 3832
_reflns_number_total 4398
_reflns_threshold_expression I>2\s(I)
_cod_data_source_file sk3083.cif
_cod_data_source_block III
_cod_original_sg_symbol_H-M 'P 21/c'
_cod_database_code 2015872
_cod_database_fobs_code 2015872

loop_
_symmetry_equiv_pos_as_xyz
'x, y, z'
'-x, y+1/2, -z+1/2'
'-x, -y, -z'
'x, -y-1/2, z-1/2'

loop_
_atom_site_type_symbol
_atom_site_label
_atom_site_fract_x
_atom_site_fract_y
_atom_site_fract_z
_atom_site_U_iso_or_equiv
_atom_site_adp_type
_atom_site_calc_flag
_atom_site_refinement_flags
_atom_site_occupancy
N N1 0.79682(14) 0.52023(4) 0.51254(17) 0.0218(3) Uani d . 1
C C2 0.86955(15) 0.55670(5) 0.57969(19) 0.0199(3) Uani d . 1
N N21 0.92148(14) 0.58309(4) 0.45708(17) 0.0206(2) Uani d D 1
H H21 0.9122(19) 0.5703(6) 0.353(2) 0.025 Uiso d D 1
C C22 0.96165(15) 0.62857(5) 0.48298(19) 0.0214(3) Uani d . 1
O O22 0.96154(14) 0.64889(4) 0.62344(15) 0.0324(3) Uani d . 1
C C23 1.00622(15) 0.65129(5) 0.32982(19) 0.0190(3) Uani d . 1
C C24 0.97997(16) 0.69825(5) 0.30824(19) 0.0221(3) Uani d . 1
H H24 0.9246 0.7135 0.3791 0.027 Uiso calc R 1
C C25 1.03471(17) 0.72253(5) 0.1836(2) 0.0247(3) Uani d . 1
H H25 1.0165 0.7543 0.1684 0.030 Uiso calc R 1
C C26 1.11642(17) 0.70023(5) 0.0810(2) 0.0252(3) Uani d . 1
H H26 1.1565 0.7170 -0.0019 0.030 Uiso calc R 1
C C27 1.13946(16) 0.65344(5) 0.0994(2) 0.0243(3) Uani d . 1
H H27 1.1936 0.6382 0.0273 0.029 Uiso calc R 1
C C28 1.08349(15) 0.62903(5) 0.22295(19) 0.0212(3) Uani d . 1
H H28 1.0982 0.5970 0.2342 0.025 Uiso calc R 1
S S3 0.91078(4) 0.575481(12) 0.80867(5) 0.02223(10) Uani d . 1
C C4 0.84117(15) 0.53040(5) 0.9229(2) 0.0196(3) Uani d . 1
O O4 0.87017(11) 0.53391(4) 1.09107(14) 0.0239(2) Uani d . 1
C C4A 0.75219(14) 0.49553(5) 0.81052(19) 0.0180(3) Uani d . 1
C C4B 0.66690(15) 0.46052(5) 0.87018(19) 0.0184(3) Uani d . 1
C C5 0.64746(16) 0.45338(5) 1.05904(19) 0.0196(3) Uani d . 1
H H5A 0.6341 0.4831 1.1144 0.023 Uiso calc R 1
H H5B 0.7375 0.4384 1.1392 0.023 Uiso calc R 1
C C6 0.51020(15) 0.42346(5) 1.0431(2) 0.0201(3) Uani d . 1
H H6A 0.5042 0.4150 1.1675 0.024 Uiso calc R 1
H H6B 0.4186 0.4407 0.9812 0.024 Uiso calc R 1
N N7 0.51883(13) 0.38210(4) 0.93779(16) 0.0189(2) Uani d . 1
C C71 0.40820(16) 0.34831(5) 0.9556(2) 0.0226(3) Uani d . 1
H H71A 0.4038 0.3237 0.8645 0.027 Uiso calc R 1
H H71B 0.3084 0.3630 0.9265 0.027 Uiso calc R 1
C C72 0.44223(15) 0.32742(5) 1.14584(19) 0.0199(3) Uani d . 1
C C73 0.58852(16) 0.32254(5) 1.2559(2) 0.0237(3) Uani d . 1
H H73 0.6692 0.3340 1.2145 0.028 Uiso calc R 1
C C74 0.61748(17) 0.30106(5) 1.4256(2) 0.0260(3) Uani d . 1
H H74 0.7177 0.2982 1.5000 0.031 Uiso calc R 1
C C75 0.50135(18) 0.28381(5) 1.4873(2) 0.0277(3) Uani d . 1
H H75 0.5217 0.2687 1.6026 0.033 Uiso calc R 1
C C76 0.35499(18) 0.28879(5) 1.3794(2) 0.0297(3) Uani d . 1
H H76 0.2747 0.2770 1.4207 0.036 Uiso calc R 1
C C77 0.32585(16) 0.31101(5) 1.2109(2) 0.0249(3) Uani d . 1
H H77 0.2252 0.3150 1.1392 0.030 Uiso calc R 1
C C8 0.49702(16) 0.39339(5) 0.7437(2) 0.0226(3) Uani d . 1
H H8A 0.3908 0.4013 0.6862 0.027 Uiso calc R 1
H H8B 0.5227 0.3667 0.6780 0.027 Uiso calc R 1
C C8A 0.59499(15) 0.43299(5) 0.7290(2) 0.0205(3) Uani d . 1
S S9 0.62725(4) 0.447965(13) 0.52184(5) 0.02424(11) Uani d . 1
C C9A 0.73944(15) 0.49314(5) 0.62306(19) 0.0204(3) Uani d . 1

loop_
_atom_site_aniso_label
_atom_site_aniso_U_11
_atom_site_aniso_U_22
_atom_site_aniso_U_33
_atom_site_aniso_U_12
_atom_site_aniso_U_13
_atom_site_aniso_U_23
N1 0.0270(6) 0.0212(6) 0.0186(6) -0.0054(5) 0.0088(5) -0.0005(5)
C2 0.0215(6) 0.0212(7) 0.0181(7) -0.0009(5) 0.0073(5) 0.0011(5)
N21 0.0263(6) 0.0203(6) 0.0173(6) -0.0049(5) 0.0094(5) -0.0012(5)
C22 0.0225(7) 0.0214(7) 0.0211(7) -0.0026(5) 0.0075(5) -0.0001(6)
O22 0.0521(7) 0.0248(6) 0.0258(6) -0.0084(5) 0.0201(5) -0.0048(4)
C23 0.0182(6) 0.0196(7) 0.0179(7) -0.0036(5) 0.0028(5) 0.0001(5)
C24 0.0241(7) 0.0214(7) 0.0191(7) -0.0002(6) 0.0032(5) -0.0030(5)
C25 0.0301(7) 0.0195(7) 0.0214(7) -0.0017(6) 0.0019(6) 0.0023(6)
C26 0.0287(7) 0.0245(7) 0.0221(7) -0.0054(6) 0.0063(6) 0.0046(6)
C27 0.0256(7) 0.0257(7) 0.0235(7) -0.0033(6) 0.0100(6) -0.0008(6)
C28 0.0222(7) 0.0187(7) 0.0226(7) -0.0025(5) 0.0061(5) 0.0001(6)
S3 0.02805(19) 0.02204(19) 0.01761(18) -0.00751(14) 0.00801(14) -0.00200(13)
C4 0.0195(6) 0.0208(7) 0.0194(7) -0.0004(5) 0.0068(5) 0.0003(5)
O4 0.0289(5) 0.0262(5) 0.0172(5) -0.0061(4) 0.0073(4) -0.0019(4)
C4A 0.0192(6) 0.0184(6) 0.0172(6) 0.0008(5) 0.0065(5) 0.0009(5)
C4B 0.0190(6) 0.0180(7) 0.0185(7) 0.0007(5) 0.0058(5) -0.0001(5)
C5 0.0242(7) 0.0184(7) 0.0171(7) -0.0031(5) 0.0073(5) -0.0012(5)
C6 0.0225(6) 0.0189(7) 0.0203(7) -0.0021(5) 0.0084(5) -0.0018(5)
N7 0.0222(6) 0.0177(6) 0.0173(6) -0.0043(4) 0.0062(4) -0.0007(4)
C71 0.0236(7) 0.0226(7) 0.0206(7) -0.0066(6) 0.0041(6) 0.0008(5)
C72 0.0243(7) 0.0147(6) 0.0202(7) -0.0029(5) 0.0055(5) -0.0005(5)
C73 0.0228(7) 0.0219(7) 0.0263(7) -0.0033(6) 0.0065(6) -0.0001(6)
C74 0.0278(7) 0.0205(7) 0.0257(8) 0.0003(6) 0.0005(6) 0.0006(6)
C75 0.0408(8) 0.0186(7) 0.0225(7) -0.0017(6) 0.0067(6) 0.0026(6)
C76 0.0327(8) 0.0295(8) 0.0297(8) -0.0070(7) 0.0132(7) 0.0030(7)
C77 0.0231(7) 0.0253(7) 0.0259(8) -0.0022(6) 0.0063(6) 0.0008(6)
C8 0.0281(7) 0.0224(7) 0.0171(7) -0.0067(6) 0.0057(6) -0.0010(5)
C8A 0.0234(7) 0.0198(7) 0.0187(7) -0.0021(5) 0.0066(5) 0.0007(5)
S9 0.0337(2) 0.0241(2) 0.01515(18) -0.00952(15) 0.00706(15) -0.00207(13)
C9A 0.0234(6) 0.0199(7) 0.0183(7) -0.0016(5) 0.0062(5) -0.0007(5)

loop_
_atom_type_symbol
_atom_type_description
_atom_type_scat_dispersion_real
_atom_type_scat_dispersion_imag
_atom_type_scat_source
C C 0.0033 0.0016 'International Tables Vol C Tables 4.2.6.8 and 6.1.1.4'
H H 0.0000 0.0000 'International Tables Vol C Tables 4.2.6.8 and 6.1.1.4'
N N 0.0061 0.0033 'International Tables Vol C Tables 4.2.6.8 and 6.1.1.4'
O O 0.0106 0.0060 'International Tables Vol C Tables 4.2.6.8 and 6.1.1.4'
S S 0.1246 0.1234 'International Tables Vol C Tables 4.2.6.8 and 6.1.1.4'

loop_
_geom_angle_atom_site_label_1
_geom_angle_atom_site_label_2
_geom_angle_atom_site_label_3
_geom_angle
_geom_angle_publ_flag
C2 N1 C9A 119.46(12) y
N1 C2 N21 115.99(13) no
N1 C2 S3 126.56(11) y
N21 C2 S3 117.45(10) no
C22 N21 C2 124.81(12) no
C22 N21 H21 120.6(12) no
C2 N21 H21 113.8(12) no
O22 C22 N21 121.98(13) no
O22 C22 C23 121.75(13) ?
N21 C22 C23 116.27(12) ?
C28 C23 C24 119.84(13) ?
C28 C23 C22 122.90(13) ?
C24 C23 C22 116.96(12) ?
C25 C24 C23 120.00(13) ?
C25 C24 H24 120.0 ?
C23 C24 H24 120.0 ?
C24 C25 C26 119.87(14) ?
C24 C25 H25 120.1 ?
C26 C25 H25 120.1 ?
C27 C26 C25 120.08(14) ?
C27 C26 H26 120.0 ?
C25 C26 H26 120.0 ?
C28 C27 C26 120.07(14) ?
C28 C27 H27 120.0 ?
C26 C27 H27 120.0 ?
C23 C28 C27 120.09(13) ?
C23 C28 H28 120.0 ?
C27 C28 H28 120.0 ?
C2 S3 C4 103.54(7) y
O4 C4 C4A 126.70(13) no
O4 C4 S3 115.54(11) no
C4A C4 S3 117.69(10) y
C9A C4A C4 120.79(12) y
C9A C4A C4B 112.52(12) no
C4 C4A C4B 126.69(12) no
C8A C4B C4A 111.74(12) no
C8A C4B C5 120.15(12) ?
C4A C4B C5 128.07(12) ?
C4B C5 C6 108.79(11) ?
C4B C5 H5A 109.9 ?
C6 C5 H5A 109.9 ?
C4B C5 H5B 109.9 ?
C6 C5 H5B 109.9 ?
H5A C5 H5B 108.3 ?
N7 C6 C5 110.43(11) ?
N7 C6 H6A 109.6 ?
C5 C6 H6A 109.6 ?
N7 C6 H6B 109.6 ?
C5 C6 H6B 109.6 ?
H6A C6 H6B 108.1 ?
C71 N7 C8 109.88(11) ?
C71 N7 C6 111.46(11) ?
C8 N7 C6 110.17(11) ?
N7 C71 C72 113.23(11) ?
N7 C71 H71A 108.9 ?
C72 C71 H71A 108.9 ?
N7 C71 H71B 108.9 ?
C72 C71 H71B 108.9 ?
H71A C71 H71B 107.7 ?
C77 C72 C73 118.62(13) ?
C77 C72 C71 119.78(13) ?
C73 C72 C71 121.55(13) ?
C74 C73 C72 120.53(13) ?
C74 C73 H73 119.7 ?
C72 C73 H73 119.7 ?
C75 C74 C73 120.50(14) ?
C75 C74 H74 119.8 ?
C73 C74 H74 119.8 ?
C74 C75 C76 119.47(14) ?
C74 C75 H75 120.3 ?
C76 C75 H75 120.3 ?
C75 C76 C77 120.01(14) ?
C75 C76 H76 120.0 ?
C77 C76 H76 120.0 ?
C76 C77 C72 120.83(14) ?
C76 C77 H77 119.6 ?
C72 C77 H77 119.6 ?
N7 C8 C8A 109.32(11) ?
N7 C8 H8A 109.8 ?
C8A C8 H8A 109.8 ?
N7 C8 H8B 109.8 ?
C8A C8 H8B 109.8 ?
H8A C8 H8B 108.3 ?
C4B C8A C8 125.41(13) ?
C4B C8A S9 112.97(10) no
C8 C8A S9 121.61(11) ?
C9A S9 C8A 91.57(7) no
N1 C9A C4A 131.10(13) y
N1 C9A S9 117.71(10) no
C4A C9A S9 111.18(10) no

loop_
_geom_bond_atom_site_label_1
_geom_bond_atom_site_label_2
_geom_bond_distance
_geom_bond_publ_flag
N1 C2 1.2920(19) y
N1 C9A 1.3640(18) no
C2 N21 1.3927(17) y
C2 S3 1.7562(14) y
N21 C22 1.3844(18) no
N21 H21 0.855(14) no
C22 O22 1.2185(17) no
C22 C23 1.4908(19) ?
C23 C28 1.384(2) ?
C23 C24 1.400(2) ?
C24 C25 1.385(2) ?
C24 H24 0.9500 ?
C25 C26 1.390(2) ?
C25 H25 0.9500 ?
C26 C27 1.390(2) ?
C26 H26 0.9500 ?
C27 C28 1.387(2) ?
C27 H27 0.9500 ?
C28 H28 0.9500 ?
S3 C4 1.7948(14) y
C4 O4 1.2299(17) y
C4 C4A 1.4368(19) no
C4A C9A 1.3918(19) no
C4A C4B 1.4435(18) no
C4B C8A 1.359(2) no
C4B C5 1.5032(19) ?
C5 C6 1.5253(19) ?
C5 H5A 0.9900 ?
C5 H5B 0.9900 ?
C6 N7 1.4655(18) ?
C6 H6A 0.9900 ?
C6 H6B 0.9900 ?
N7 C71 1.4608(17) ?
N7 C8 1.4637(18) ?
C71 C72 1.515(2) ?
C71 H71A 0.9900 ?
C71 H71B 0.9900 ?
C72 C77 1.392(2) ?
C72 C73 1.392(2) ?
C73 C74 1.388(2) ?
C73 H73 0.9500 ?
C74 C75 1.384(2) ?
C74 H74 0.9500 ?
C75 C76 1.387(2) ?
C75 H75 0.9500 ?
C76 C77 1.390(2) ?
C76 H76 0.9500 ?
C77 H77 0.9500 ?
C8 C8A 1.4986(19) ?
C8 H8A 0.9900 ?
C8 H8B 0.9900 ?
C8A S9 1.7314(14) no
S9 C9A 1.7287(14) no

loop_
_geom_hbond_atom_site_label_D
_geom_hbond_atom_site_label_H
_geom_hbond_atom_site_label_A
_geom_hbond_site_symmetry_A
_geom_hbond_distance_DH
_geom_hbond_distance_HA
_geom_hbond_distance_DA
_geom_hbond_angle_DHA
N21 H21 O4 1_554 0.855(14) 2.188(14) 3.0406(16) 174.5(16)

loop_
_geom_torsion_atom_site_label_1
_geom_torsion_atom_site_label_2
_geom_torsion_atom_site_label_3
_geom_torsion_atom_site_label_4
_geom_torsion
_geom_torsion_publ_flag
C9A N1 C2 N21 -178.52(12) no
C9A N1 C2 S3 2.4(2) no
N1 C2 N21 C22 160.22(14) y
S3 C2 N21 C22 -20.61(18) y
C2 N21 C22 O22 3.8(2) y
C2 N21 C22 C23 -176.63(12) ?
O22 C22 C23 C28 144.27(15) ?
N21 C22 C23 C28 -35.30(19) ?
O22 C22 C23 C24 -29.4(2) ?
N21 C22 C23 C24 150.98(13) ?
C28 C23 C24 C25 -1.7(2) ?
C22 C23 C24 C25 172.21(13) ?
C23 C24 C25 C26 -0.4(2) ?
C24 C25 C26 C27 1.9(2) ?
C25 C26 C27 C28 -1.3(2) ?
C24 C23 C28 C27 2.3(2) ?
C22 C23 C28 C27 -171.24(13) ?
C26 C27 C28 C23 -0.8(2) ?
N1 C2 S3 C4 4.18(15) no
N21 C2 S3 C4 -174.90(11) no
C2 S3 C4 O4 173.43(11) no
C2 S3 C4 C4A -9.59(12) no
O4 C4 C4A C9A -174.01(14) no
S3 C4 C4A C9A 9.39(18) no
O4 C4 C4A C4B 6.8(2) no
S3 C4 C4A C4B -169.78(11) no
C9A C4A C4B C8A 0.64(17) n
C4 C4A C4B C8A 179.87(13) ?
C9A C4A C4B C5 -177.08(13) ?
C4 C4A C4B C5 2.1(2) ?
C8A C4B C5 C6 -16.44(18) ?
C4A C4B C5 C6 161.11(13) ?
C4B C5 C6 N7 51.47(15) ?
C5 C6 N7 C71 166.99(11) ?
C5 C6 N7 C8 -70.76(14) ?
C8 N7 C71 C72 167.93(12) ?
C6 N7 C71 C72 -69.66(15) ?
N7 C71 C72 C77 152.40(13) ?
N7 C71 C72 C73 -30.10(19) ?
C77 C72 C73 C74 1.0(2) ?
C71 C72 C73 C74 -176.50(13) ?
C72 C73 C74 C75 0.6(2) ?
C73 C74 C75 C76 -1.1(2) ?
C74 C75 C76 C77 -0.1(2) ?
C75 C76 C77 C72 1.7(2) ?
C73 C72 C77 C76 -2.2(2) ?
C71 C72 C77 C76 175.39(14) ?
C71 N7 C8 C8A 171.43(12) ?
C6 N7 C8 C8A 48.26(15) ?
C4A C4B C8A C8 -179.95(13) ?
C5 C4B C8A C8 -2.0(2) ?
C4A C4B C8A S9 0.11(15) ?
C5 C4B C8A S9 178.04(10) ?
N7 C8 C8A C4B -13.5(2) ?
N7 C8 C8A S9 166.44(10) ?
C4B C8A S9 C9A -0.63(12) ?
C8 C8A S9 C9A 179.43(12) ?
C2 N1 C9A C4A -4.9(2) no
C2 N1 C9A S9 173.64(11) no
C4 C4A C9A N1 -1.8(2) no
C4B C4A C9A N1 177.49(14) no
C4 C4A C9A S9 179.62(11) no
C4B C4A C9A S9 -1.10(15) no
C8A S9 C9A N1 -177.82(12) ?
C8A S9 C9A C4A 0.98(11) ?

loop_
_cod_related_entry_id
_cod_related_entry_database
_cod_related_entry_code
1 ChemSpider 9757639
